data_7116179
loop_
_publ_author_name
'Verma, Ajay'
'Patel, Saket'
'Meenakshi, ?'
'Kumar, Amit'
'Yadav, Abhimanyu'
'Kumar, Shailesh'
'Jana, Sadhan'
'Sharma, Shubham'
'Prasad, Ch Durga'
'Kumar, Sangit'

_publ_section_title
;
 Transition metal free intramolecular selective oxidative C(sp(3))-N
 coupling: synthesis of N-aryl-isoindolinones from 2-alkylbenzamides.
;
_journal_issue 7
_journal_name_full 'Chemical communications (Cambridge, England)'
_journal_page_first 1371
_journal_page_last 1374
_journal_paper_doi 10.1039/c4cc08717h
_journal_volume 51
_journal_year 2014
_chemical_absolute_configuration unk
_chemical_formula_moiety 'C14  H8  Cl3  N1  O1'
_chemical_formula_sum 'C14 H8 Cl3 N O'
_chemical_formula_weight 312.56
_chemical_name_systematic
;
 ?
;
_space_group_IT_number 19
_symmetry_cell_setting orthorhombic
_symmetry_Int_Tables_number 19
_symmetry_space_group_name_Hall 'P 2ac 2ab'
_symmetry_space_group_name_H-M 'P 21 21 21'
_atom_sites_solution_hydrogens geom
_audit_conform_dict_location ftp://ftp.iucr.org/pub/cif_core.dic
_audit_conform_dict_name cif_core.dic
_audit_conform_dict_version 2.4.3
_audit_creation_date 2014-08-26T11:05:41-00:00
_audit_creation_method 'WinGX routine CIF_UPDATE'
_audit_update_record
;
2014-08-27 deposited with the CCDC.
2014-11-28 downloaded from the CCDC.
;
_cell_angle_alpha 90
_cell_angle_beta 90
_cell_angle_gamma 90
_cell_formula_units_Z 4
_cell_length_a 6.2868(5)
_cell_length_b 8.7137(5)
_cell_length_c 24.2013(17)
_cell_measurement_reflns_used 0
_cell_measurement_temperature 298(2)
_cell_measurement_theta_max 0
_cell_measurement_theta_min 0
_cell_measurement_wavelength 0.71073
_cell_volume 1325.78(16)
_computing_molecular_graphics 'Ortep for Windows (Farrugia, 2012)'
_computing_publication_material 'WinGX publication routines (Farrugia, 2012)'
_computing_structure_refinement 'SHELXL-2014 (Sheldrick, 2014)'
_diffrn_ambient_temperature 298(2)
_diffrn_measured_fraction_theta_full 0.995
_diffrn_measured_fraction_theta_max 0.984
_diffrn_radiation_probe x-ray
_diffrn_radiation_type MoK\a
_diffrn_radiation_wavelength 0.71073
_diffrn_reflns_av_R_equivalents 0.0238
_diffrn_reflns_Laue_measured_fraction_full 0.995
_diffrn_reflns_Laue_measured_fraction_max 0.984
_diffrn_reflns_limit_h_max 8
_diffrn_reflns_limit_h_min -8
_diffrn_reflns_limit_k_max 12
_diffrn_reflns_limit_k_min -12
_diffrn_reflns_limit_l_max 7
_diffrn_reflns_limit_l_min -34
_diffrn_reflns_number 7221
_diffrn_reflns_point_group_measured_fraction_full 0.996
_diffrn_reflns_point_group_measured_fraction_max 0.978
_diffrn_reflns_theta_full 25.242
_diffrn_reflns_theta_max 29.992
_diffrn_reflns_theta_min 2.484
_exptl_absorpt_coefficient_mu 0.679
_exptl_absorpt_correction_type none
_exptl_crystal_density_diffrn 1.566
_exptl_crystal_density_method 'not measured'
_exptl_crystal_description char
_exptl_crystal_F_000 632
_exptl_crystal_size_max 0
_exptl_crystal_size_mid 0
_exptl_crystal_size_min 0
_refine_diff_density_max 0.293
_refine_diff_density_min -0.177
_refine_diff_density_rms 0.044
_refine_ls_abs_structure_details
;
 Flack x determined using 1021 quotients [(I+)-(I-)]/[(I+)+(I-)]
 (Parsons, Flack and Wagner, Acta Cryst. B69 (2013) 249-259).
;
_refine_ls_abs_structure_Flack 0.45(2)
_refine_ls_extinction_method none
_refine_ls_goodness_of_fit_ref 1.03
_refine_ls_hydrogen_treatment constr
_refine_ls_matrix_type full
_refine_ls_number_constraints 0
_refine_ls_number_parameters 172
_refine_ls_number_reflns 3773
_refine_ls_number_restraints 0
_refine_ls_restrained_S_all 1.03
_refine_ls_R_factor_all 0.0658
_refine_ls_R_factor_gt 0.0355
_refine_ls_shift/su_max 0
_refine_ls_shift/su_mean 0
_refine_ls_structure_factor_coef Fsqd
_refine_ls_weighting_details 'w=1/[\s^2^(Fo^2^)+(0.0410P)^2^+0.1022P] where P=(Fo^2^+2Fc^2^)/3'
_refine_ls_weighting_scheme calc
_refine_ls_wR_factor_gt 0.0731
_refine_ls_wR_factor_ref 0.0808
_reflns_number_gt 2844
_reflns_number_total 3773
_reflns_threshold_expression 'I > 2\s(I)'
_cod_data_source_file c4cc08717h3.cif
_cod_data_source_block 2-(2,4,5-trichlorophenyl)isoindolin-1-one
_cod_original_cell_volume 1325.78(15)
_cod_database_code 7116179

loop_
_symmetry_equiv_pos_as_xyz
'x, y, z'
'-x+1/2, -y, z+1/2'
'-x, y+1/2, -z+1/2'
'x+1/2, -y+1/2, -z'

loop_
_atom_site_label
_atom_site_type_symbol
_atom_site_fract_x
_atom_site_fract_y
_atom_site_fract_z
_atom_site_U_iso_or_equiv
_atom_site_adp_type
_atom_site_occupancy
_atom_site_calc_flag
Cl1 Cl 0.17887(10) 0.17268(7) 0.30705(2) 0.04785(16) Uani 1 d
Cl2 Cl 0.66385(14) 0.36550(11) 0.47449(3) 0.0725(2) Uani 1 d
Cl3 Cl 0.98470(11) 0.51578(10) 0.38932(3) 0.0677(2) Uani 1 d
O1 O 0.1824(3) 0.4725(2) 0.23430(7) 0.0489(4) Uani 1 d
N1 N 0.4982(3) 0.3373(2) 0.23340(7) 0.0374(4) Uani 1 d
C9 C 0.5383(3) 0.3405(3) 0.29108(9) 0.0349(5) Uani 1 d
C1 C 0.3256(4) 0.4082(2) 0.20956(9) 0.0364(5) Uani 1 d
C2 C 0.3566(4) 0.3921(2) 0.14923(8) 0.0366(5) Uani 1 d
C10 C 0.7194(4) 0.4142(3) 0.31067(9) 0.0402(5) Uani 1 d
H10 H 0.8166 0.4593 0.2854 0.048 Uiso 1 calc
C14 C 0.4008(4) 0.2726(3) 0.32897(9) 0.0361(5) Uani 1 d
C13 C 0.4397(4) 0.2813(3) 0.38510(10) 0.0438(5) Uani 1 d
H13 H 0.3434 0.2357 0.4105 0.053 Uiso 1 calc
C7 C 0.5479(4) 0.3195(3) 0.13922(9) 0.0390(5) Uani 1 d
C12 C 0.6184(4) 0.3562(3) 0.40417(9) 0.0428(6) Uani 1 d
C8 C 0.6540(4) 0.2794(3) 0.19340(8) 0.0398(5) Uani 1 d
H8A H 0.6746 0.1672 0.1972 0.048 Uiso 1 calc
H8B H 0.7929 0.3317 0.1974 0.048 Uiso 1 calc
C11 C 0.7587(4) 0.4222(3) 0.36703(10) 0.0417(5) Uani 1 d
C3 C 0.2282(4) 0.4445(3) 0.10654(10) 0.0483(6) Uani 1 d
H3 H 0.0969 0.4945 0.1138 0.058 Uiso 1 calc
C6 C 0.6173(5) 0.2975(3) 0.08546(10) 0.0554(7) Uani 1 d
H6 H 0.7492 0.2485 0.078 0.067 Uiso 1 calc
C4 C 0.2984(5) 0.4211(3) 0.05294(10) 0.0569(7) Uani 1 d
H4 H 0.2139 0.4553 0.0228 0.068 Uiso 1 calc
C5 C 0.4885(5) 0.3493(3) 0.04286(10) 0.0601(7) Uani 1 d
H5 H 0.5331 0.3345 0.0057 0.072 Uiso 1 calc

loop_
_atom_site_aniso_label
_atom_site_aniso_U_11
_atom_site_aniso_U_22
_atom_site_aniso_U_33
_atom_site_aniso_U_23
_atom_site_aniso_U_13
_atom_site_aniso_U_12
Cl1 0.0429(3) 0.0520(3) 0.0486(3) -0.0024(3) -0.0005(3) -0.0124(3)
Cl2 0.0746(5) 0.1107(6) 0.0320(3) -0.0042(3) -0.0073(3) -0.0049(5)
Cl3 0.0485(4) 0.0960(6) 0.0586(4) -0.0199(4) -0.0077(3) -0.0189(4)
O1 0.0420(9) 0.0623(10) 0.0425(8) -0.0046(8) 0.0019(8) 0.0148(9)
N1 0.0337(9) 0.0489(11) 0.0295(9) -0.0004(8) 0.0005(8) 0.0050(9)
C9 0.0320(10) 0.0412(11) 0.0315(10) -0.0015(9) -0.0006(8) 0.0054(10)
C1 0.0335(10) 0.0389(11) 0.0366(11) -0.0004(9) -0.0021(10) 0.0015(10)
C2 0.0385(12) 0.0371(11) 0.0341(11) -0.0022(9) -0.0036(9) -0.0008(10)
C10 0.0350(11) 0.0485(12) 0.0370(11) 0.0010(10) 0.0012(9) -0.0019(10)
C14 0.0330(10) 0.0377(11) 0.0375(11) -0.0012(9) -0.0005(9) 0.0019(9)
C13 0.0424(12) 0.0530(14) 0.0360(12) 0.0031(10) 0.0046(10) -0.0024(11)
C7 0.0438(12) 0.0401(11) 0.0330(11) 0.0024(9) -0.0019(10) 0.0032(10)
C12 0.0453(13) 0.0532(15) 0.0300(11) -0.0044(10) -0.0030(9) 0.0061(12)
C8 0.0393(11) 0.0481(12) 0.0319(10) 0.0020(9) 0.0025(9) 0.0087(10)
C11 0.0343(11) 0.0503(13) 0.0405(12) -0.0069(10) -0.0047(10) 0.0008(10)
C3 0.0488(14) 0.0540(14) 0.0422(13) -0.0015(11) -0.0096(11) 0.0069(12)
C6 0.0638(17) 0.0658(17) 0.0366(12) 0.0034(12) 0.0086(12) 0.0184(14)
C4 0.0701(18) 0.0640(16) 0.0365(13) 0.0030(12) -0.0152(13) 0.0069(15)
C5 0.079(2) 0.0713(18) 0.0301(11) 0.0001(12) 0.0022(12) 0.0101(17)

loop_
_atom_type_symbol
_atom_type_description
_atom_type_scat_dispersion_real
_atom_type_scat_dispersion_imag
_atom_type_scat_source
C C 0.0033 0.0016 'International Tables Vol C Tables 4.2.6.8 and 6.1.1.4'
H H 0 0 'International Tables Vol C Tables 4.2.6.8 and 6.1.1.4'
Cl Cl 0.1484 0.1585 'International Tables Vol C Tables 4.2.6.8 and 6.1.1.4'
N N 0.0061 0.0033 'International Tables Vol C Tables 4.2.6.8 and 6.1.1.4'
O O 0.0106 0.006 'International Tables Vol C Tables 4.2.6.8 and 6.1.1.4'

loop_
_geom_angle_atom_site_label_1
_geom_angle_atom_site_label_2
_geom_angle_atom_site_label_3
_geom_angle
C1 N1 C9 122.99(18)
C1 N1 C8 113.87(17)
C9 N1 C8 122.48(18)
C10 C9 C14 118.67(19)
C10 C9 N1 119.35(19)
C14 C9 N1 121.98(19)
O1 C1 N1 125.7(2)
O1 C1 C2 128.8(2)
N1 C1 C2 105.52(19)
C7 C2 C3 121.8(2)
C7 C2 C1 109.3(2)
C3 C2 C1 128.8(2)
C11 C10 C9 120.3(2)
C13 C14 C9 121.0(2)
C13 C14 Cl1 118.15(19)
C9 C14 Cl1 120.86(17)
C12 C13 C14 119.9(2)
C2 C7 C6 120.2(2)
C2 C7 C8 109.75(19)
C6 C7 C8 130.1(2)
C13 C12 C11 119.9(2)
C13 C12 Cl2 119.13(19)
C11 C12 Cl2 120.97(19)
N1 C8 C7 101.43(18)
C12 C11 C10 120.3(2)
C12 C11 Cl3 121.21(18)
C10 C11 Cl3 118.54(18)
C4 C3 C2 117.6(2)
C7 C6 C5 118.0(3)
C5 C4 C3 120.8(2)
C4 C5 C6 121.7(2)

loop_
_geom_bond_atom_site_label_1
_geom_bond_atom_site_label_2
_geom_bond_distance
Cl1 C14 1.728(2)
Cl2 C12 1.728(2)
Cl3 C11 1.725(2)
O1 C1 1.218(3)
N1 C1 1.375(3)
N1 C9 1.419(3)
N1 C8 1.467(3)
C9 C10 1.391(3)
C9 C14 1.392(3)
C1 C2 1.480(3)
C2 C7 1.380(3)
C2 C3 1.388(3)
C10 C11 1.388(3)
C14 C13 1.382(3)
C13 C12 1.379(4)
C7 C6 1.386(3)
C7 C8 1.512(3)
C12 C11 1.385(3)
C3 C4 1.385(4)
C6 C5 1.386(4)
C4 C5 1.371(4)

loop_
_geom_torsion_atom_site_label_1
_geom_torsion_atom_site_label_2
_geom_torsion_atom_site_label_3
_geom_torsion_atom_site_label_4
_geom_torsion
C1 N1 C9 C10 -115.5(2)
C8 N1 C9 C10 54.6(3)
C1 N1 C9 C14 64.1(3)
C8 N1 C9 C14 -125.8(2)
C9 N1 C1 O1 -4.8(4)
C8 N1 C1 O1 -175.7(2)
C9 N1 C1 C2 173.86(19)
C8 N1 C1 C2 3.0(2)
O1 C1 C2 C7 176.0(2)
N1 C1 C2 C7 -2.6(2)
O1 C1 C2 C3 -1.0(4)
N1 C1 C2 C3 -179.6(2)
C14 C9 C10 C11 -1.3(3)
N1 C9 C10 C11 178.2(2)
C10 C9 C14 C13 1.6(3)
N1 C9 C14 C13 -177.9(2)
C10 C9 C14 Cl1 -177.39(17)
N1 C9 C14 Cl1 3.1(3)
C9 C14 C13 C12 -0.9(4)
Cl1 C14 C13 C12 178.15(19)
C3 C2 C7 C6 0.2(4)
C1 C2 C7 C6 -177.0(2)
C3 C2 C7 C8 178.6(2)
C1 C2 C7 C8 1.4(3)
C14 C13 C12 C11 -0.2(4)
C14 C13 C12 Cl2 -179.9(2)
C1 N1 C8 C7 -2.2(2)
C9 N1 C8 C7 -173.07(19)
C2 C7 C8 N1 0.4(2)
C6 C7 C8 N1 178.5(3)
C13 C12 C11 C10 0.5(4)
Cl2 C12 C11 C10 -179.77(19)
C13 C12 C11 Cl3 -179.58(19)
Cl2 C12 C11 Cl3 0.2(3)
C9 C10 C11 C12 0.3(4)
C9 C10 C11 Cl3 -179.67(17)
C7 C2 C3 C4 0.2(4)
C1 C2 C3 C4 176.8(2)
C2 C7 C6 C5 -0.5(4)
C8 C7 C6 C5 -178.5(3)
C2 C3 C4 C5 -0.2(4)
C3 C4 C5 C6 -0.1(5)
C7 C6 C5 C4 0.4(5)
